data_7120095
loop_
_publ_author_name
'Tomita, Ren'
'Koike, Takashi'
'Akita, Munetaka'

_publ_section_title
;
 Photoredox-catalyzed oxytrifluoromethylation of allenes: stereoselective
 synthesis of 2-trifluoromethylated allyl acetates.
;
_journal_issue 34
_journal_name_full 'Chemical communications (Cambridge, England)'
_journal_page_first 4681
_journal_page_last 4684
_journal_paper_doi 10.1039/c7cc01759f
_journal_volume 53
_journal_year 2017
_chemical_formula_sum 'C15 H14 F3 N O2'
_chemical_formula_weight 297.27
_chemical_name_systematic
;
 ?
;
_space_group_crystal_system monoclinic
_space_group_IT_number 15
_space_group_name_Hall '-C 2yc'
_space_group_name_H-M_alt 'C 1 2/c 1'
_symmetry_space_group_name_Hall '-C 2yc'
_symmetry_space_group_name_H-M 'C 1 2/c 1'
_atom_sites_solution_hydrogens geom
_audit_creation_method SHELXL-2013
_audit_update_record
;
2017-02-27 deposited with the CCDC.
2017-03-30 downloaded from the CCDC.
;
_cell_angle_alpha 90
_cell_angle_beta 122.0440(10)
_cell_angle_gamma 90
_cell_formula_units_Z 8
_cell_length_a 29.251(3)
_cell_length_b 7.0232(7)
_cell_length_c 16.6500(17)
_cell_measurement_reflns_used 5170
_cell_measurement_temperature 90
_cell_measurement_theta_max 28.932
_cell_measurement_theta_min 2.449
_cell_volume 2899.4(5)
_computing_cell_refinement 'APEX2 (Bruker AXS, 2006)'
_computing_data_collection 'APEX2 (Bruker AXS, 2006)'
_computing_data_reduction 'SAINT (Bruker AXS, 2004)'
_computing_molecular_graphics 'XSHELL (Bruker AXS,2002)'
_computing_publication_material 'XCIF (Bruker AXS, 2001)'
_computing_structure_refinement 'SHELXL-2014 (Sheldrick, 2014)'
_computing_structure_solution 'SHELXT (Sheldrick, 2014)'
_diffrn_ambient_temperature 90
_diffrn_detector_area_resol_mean 8.333
_diffrn_measured_fraction_theta_full 0.971
_diffrn_measured_fraction_theta_max 0.995
_diffrn_measurement_device_type 'Bruker APEXII CCD area detector'
_diffrn_measurement_method 'phi and omega scans'
_diffrn_radiation_monochromator 'Bruker Helios multilayer confocal mirror'
_diffrn_radiation_source 'Bruker TXS fine-focus rotating anode'
_diffrn_radiation_type MoK\a
_diffrn_radiation_wavelength 0.71073
_diffrn_reflns_av_R_equivalents 0.0119
_diffrn_reflns_av_unetI/netI 0.0134
_diffrn_reflns_Laue_measured_fraction_full 0.971
_diffrn_reflns_Laue_measured_fraction_max 0.995
_diffrn_reflns_limit_h_max 29
_diffrn_reflns_limit_h_min -34
_diffrn_reflns_limit_k_max 8
_diffrn_reflns_limit_k_min -8
_diffrn_reflns_limit_l_max 19
_diffrn_reflns_limit_l_min -19
_diffrn_reflns_number 6656
_diffrn_reflns_point_group_measured_fraction_full 0.971
_diffrn_reflns_point_group_measured_fraction_max 0.995
_diffrn_reflns_theta_full 25.242
_diffrn_reflns_theta_max 25.025
_diffrn_reflns_theta_min 1.643
_exptl_absorpt_coefficient_mu 0.116
_exptl_absorpt_correction_T_max 0.995
_exptl_absorpt_correction_T_min 0.914
_exptl_absorpt_correction_type multi-scan
_exptl_absorpt_process_details
;
SADABS Sheldrick 1996
;
_exptl_crystal_colour colorless
_exptl_crystal_density_diffrn 1.362
_exptl_crystal_description prism
_exptl_crystal_F_000 1232
_exptl_crystal_recrystallization_method 'Re-crystallisation from solvent: ether/penthane'
_exptl_crystal_size_max 0.173
_exptl_crystal_size_mid 0.112
_exptl_crystal_size_min 0.044
_refine_diff_density_max 0.275
_refine_diff_density_min -0.238
_refine_diff_density_rms 0.037
_refine_ls_extinction_method none
_refine_ls_goodness_of_fit_ref 1.077
_refine_ls_hydrogen_treatment constr
_refine_ls_matrix_type full
_refine_ls_number_parameters 192
_refine_ls_number_reflns 2545
_refine_ls_number_restraints 0
_refine_ls_restrained_S_all 1.077
_refine_ls_R_factor_all 0.0339
_refine_ls_R_factor_gt 0.0308
_refine_ls_shift/su_max 0.000
_refine_ls_shift/su_mean 0.000
_refine_ls_structure_factor_coef Fsqd
_refine_ls_weighting_details
;
 w=1/[\s^2^(Fo^2^)+(0.0343P)^2^+2.8536P]
 where P=(Fo^2^+2Fc^2^)/3
;
_refine_ls_weighting_scheme calc
_refine_ls_wR_factor_gt 0.0781
_refine_ls_wR_factor_ref 0.0804
_reflns_Friedel_coverage 0.000
_reflns_number_gt 2328
_reflns_number_total 2545
_reflns_threshold_expression 'I > 2\s(I)'
_cod_data_source_file c7cc01759f2.cif
_cod_data_source_block RT931_0m
_cod_database_code 7120095
_shelx_space_group_comment
;
The symmetry employed for this shelxl refinement is uniquely defined
by the following loop, which should always be used as a source of
symmetry information in preference to the above space-group names.
They are only intended as comments.
;
_shelx_estimated_absorpt_t_min 0.980
_shelx_estimated_absorpt_t_max 0.995
_shelxl_version_number 2013-2

loop_
_space_group_symop_operation_xyz
'x, y, z'
'-x, y, -z+1/2'
'x+1/2, y+1/2, z'
'-x+1/2, y+1/2, -z+1/2'
'-x, -y, -z'
'x, -y, z-1/2'
'-x+1/2, -y+1/2, -z'
'x+1/2, -y+1/2, z-1/2'

loop_
_atom_site_label
_atom_site_type_symbol
_atom_site_fract_x
_atom_site_fract_y
_atom_site_fract_z
_atom_site_U_iso_or_equiv
_atom_site_adp_type
_atom_site_occupancy
_atom_site_site_symmetry_order
_atom_site_calc_flag
_atom_site_refinement_flags_posn
_atom_site_refinement_flags_adp
C1 C 0.19258(5) -0.10624(19) 0.34465(10) 0.0225(3) Uani 1 1 d . .
C2 C 0.14929(5) 0.02486(17) 0.33511(9) 0.0182(3) Uani 1 1 d . .
C3 C 0.11317(5) 0.10541(18) 0.23787(9) 0.0192(3) Uani 1 1 d . .
H3A H 0.1048 0.0068 0.1894 0.023 Uiso 1 1 calc R U
H3B H 0.0789 0.1495 0.2301 0.023 Uiso 1 1 calc R U
C4 C 0.12209(5) 0.31788(18) 0.13632(9) 0.0181(3) Uani 1 1 d . .
C5 C 0.15334(6) 0.4813(2) 0.13204(10) 0.0248(3) Uani 1 1 d . .
H5A H 0.1500 0.4824 0.0703 0.037 Uiso 1 1 calc R U
H5B H 0.1914 0.4681 0.1824 0.037 Uiso 1 1 calc R U
H5C H 0.1391 0.6008 0.1407 0.037 Uiso 1 1 calc R U
C6 C 0.14366(5) 0.05656(18) 0.40901(9) 0.0183(3) Uani 1 1 d . .
C7 C 0.17656(6) -0.0392(2) 0.50452(10) 0.0266(3) Uani 1 1 d . .
H7A H 0.1957 -0.1499 0.4991 0.032 Uiso 1 1 calc R U
H7B H 0.1520 -0.0871 0.5240 0.032 Uiso 1 1 calc R U
C8 C 0.21773(7) 0.0960(3) 0.58056(11) 0.0406(4) Uani 1 1 d . .
H8A H 0.2445 0.1328 0.5650 0.061 Uiso 1 1 calc R U
H8B H 0.2359 0.0319 0.6422 0.061 Uiso 1 1 calc R U
H8C H 0.1992 0.2099 0.5832 0.061 Uiso 1 1 calc R U
C9 C 0.10335(5) 0.19775(18) 0.40143(9) 0.0177(3) Uani 1 1 d . .
C10 C 0.10345(5) 0.38451(18) 0.37235(9) 0.0193(3) Uani 1 1 d . .
H10 H 0.1295 0.4216 0.3577 0.023 Uiso 1 1 calc R U
C11 C 0.06609(5) 0.51572(19) 0.36466(9) 0.0214(3) Uani 1 1 d . .
H11 H 0.0664 0.6423 0.3448 0.026 Uiso 1 1 calc R U
C12 C 0.02800(5) 0.46121(19) 0.38623(9) 0.0207(3) Uani 1 1 d . .
C13 C 0.02829(5) 0.2769(2) 0.41781(9) 0.0211(3) Uani 1 1 d . .
H13 H 0.0028 0.2410 0.4338 0.025 Uiso 1 1 calc R U
C14 C 0.06598(5) 0.14698(19) 0.42570(9) 0.0197(3) Uani 1 1 d . .
H14 H 0.0665 0.0219 0.4478 0.024 Uiso 1 1 calc R U
C15 C -0.01282(6) 0.5949(2) 0.37368(9) 0.0259(3) Uani 1 1 d . .
F1 F 0.19776(3) -0.09702(12) 0.26928(6) 0.0328(2) Uani 1 1 d . .
F2 F 0.24171(3) -0.06678(12) 0.42056(6) 0.0291(2) Uani 1 1 d . .
F3 F 0.18311(3) -0.29097(11) 0.35275(7) 0.0328(2) Uani 1 1 d . .
N1 N -0.04631(5) 0.69947(19) 0.36022(9) 0.0346(3) Uani 1 1 d . .
O1 O 0.14118(4) 0.26448(13) 0.22648(6) 0.0198(2) Uani 1 1 d . .
O2 O 0.08432(4) 0.24159(14) 0.06899(6) 0.0236(2) Uani 1 1 d . .

loop_
_atom_site_aniso_label
_atom_site_aniso_U_11
_atom_site_aniso_U_22
_atom_site_aniso_U_33
_atom_site_aniso_U_23
_atom_site_aniso_U_13
_atom_site_aniso_U_12
C1 0.0267(7) 0.0189(7) 0.0276(7) 0.0017(5) 0.0182(6) 0.0016(5)
C2 0.0192(6) 0.0143(6) 0.0236(7) 0.0008(5) 0.0130(5) -0.0009(5)
C3 0.0217(6) 0.0169(6) 0.0212(7) -0.0006(5) 0.0130(5) -0.0033(5)
C4 0.0194(6) 0.0197(6) 0.0180(7) 0.0001(5) 0.0119(5) 0.0028(5)
C5 0.0271(7) 0.0272(7) 0.0213(7) 0.0013(6) 0.0136(6) -0.0048(6)
C6 0.0174(6) 0.0164(6) 0.0224(7) 0.0029(5) 0.0114(5) 0.0003(5)
C7 0.0273(7) 0.0311(8) 0.0277(7) 0.0140(6) 0.0188(6) 0.0140(6)
C8 0.0415(9) 0.0500(10) 0.0206(7) 0.0007(7) 0.0100(7) 0.0247(8)
C9 0.0170(6) 0.0210(6) 0.0136(6) 0.0011(5) 0.0071(5) 0.0021(5)
C10 0.0210(6) 0.0206(7) 0.0181(6) 0.0006(5) 0.0117(5) 0.0009(5)
C11 0.0268(7) 0.0186(6) 0.0161(6) 0.0017(5) 0.0097(5) 0.0041(5)
C12 0.0190(6) 0.0260(7) 0.0140(6) -0.0013(5) 0.0065(5) 0.0065(5)
C13 0.0173(6) 0.0291(7) 0.0176(6) -0.0003(5) 0.0097(5) 0.0010(5)
C14 0.0198(6) 0.0217(6) 0.0172(6) 0.0029(5) 0.0094(5) 0.0019(5)
C15 0.0269(7) 0.0301(8) 0.0188(7) -0.0006(6) 0.0109(6) 0.0060(6)
F1 0.0417(5) 0.0348(5) 0.0368(5) 0.0029(4) 0.0310(4) 0.0093(4)
F2 0.0212(4) 0.0308(5) 0.0359(5) 0.0012(4) 0.0156(4) 0.0061(3)
F3 0.0400(5) 0.0155(4) 0.0529(6) 0.0027(4) 0.0315(4) 0.0043(4)
N1 0.0333(7) 0.0380(8) 0.0318(7) 0.0032(6) 0.0167(6) 0.0157(6)
O1 0.0240(5) 0.0184(5) 0.0168(5) 0.0000(4) 0.0108(4) -0.0044(4)
O2 0.0242(5) 0.0271(5) 0.0179(5) -0.0018(4) 0.0100(4) -0.0044(4)

loop_
_atom_type_symbol
_atom_type_description
_atom_type_scat_dispersion_real
_atom_type_scat_dispersion_imag
_atom_type_scat_source
C C 0.0033 0.0016 'International Tables Vol C Tables 4.2.6.8 and 6.1.1.4'
H H 0.0000 0.0000 'International Tables Vol C Tables 4.2.6.8 and 6.1.1.4'
N N 0.0061 0.0033 'International Tables Vol C Tables 4.2.6.8 and 6.1.1.4'
O O 0.0106 0.0060 'International Tables Vol C Tables 4.2.6.8 and 6.1.1.4'
F F 0.0171 0.0103 'International Tables Vol C Tables 4.2.6.8 and 6.1.1.4'

loop_
_geom_angle_atom_site_label_1
_geom_angle_atom_site_label_2
_geom_angle_atom_site_label_3
_geom_angle
F1 C1 F2 105.90(10)
F1 C1 F3 105.71(11)
F2 C1 F3 106.13(11)
F1 C1 C2 112.19(11)
F2 C1 C2 113.11(11)
F3 C1 C2 113.17(11)
C6 C2 C3 124.64(12)
C6 C2 C1 120.66(12)
C3 C2 C1 114.64(11)
O1 C3 C2 107.92(10)
O1 C3 H3A 110.1
C2 C3 H3A 110.1
O1 C3 H3B 110.1
C2 C3 H3B 110.1
H3A C3 H3B 108.4
O2 C4 O1 123.12(12)
O2 C4 C5 125.48(12)
O1 C4 C5 111.40(11)
C4 C5 H5A 109.5
C4 C5 H5B 109.5
H5A C5 H5B 109.5
C4 C5 H5C 109.5
H5A C5 H5C 109.5
H5B C5 H5C 109.5
C2 C6 C9 120.49(11)
C2 C6 C7 124.81(12)
C9 C6 C7 114.70(11)
C6 C7 C8 112.15(12)
C6 C7 H7A 109.2
C8 C7 H7A 109.2
C6 C7 H7B 109.2
C8 C7 H7B 109.2
H7A C7 H7B 107.9
C7 C8 H8A 109.5
C7 C8 H8B 109.5
H8A C8 H8B 109.5
C7 C8 H8C 109.5
H8A C8 H8C 109.5
H8B C8 H8C 109.5
C14 C9 C10 119.00(12)
C14 C9 C6 120.63(11)
C10 C9 C6 120.34(11)
C11 C10 C9 120.70(12)
C11 C10 H10 119.7
C9 C10 H10 119.7
C10 C11 C12 119.59(12)
C10 C11 H11 120.2
C12 C11 H11 120.2
C11 C12 C13 120.41(12)
C11 C12 C15 119.79(13)
C13 C12 C15 119.79(12)
C14 C13 C12 119.56(12)
C14 C13 H13 120.2
C12 C13 H13 120.2
C13 C14 C9 120.69(12)
C13 C14 H14 119.7
C9 C14 H14 119.7
N1 C15 C12 177.47(15)
C4 O1 C3 115.43(10)

loop_
_geom_bond_atom_site_label_1
_geom_bond_atom_site_label_2
_geom_bond_distance
C1 F1 1.3430(16)
C1 F2 1.3461(16)
C1 F3 1.3482(15)
C1 C2 1.5044(18)
C2 C6 1.3437(18)
C2 C3 1.4975(18)
C3 O1 1.4561(15)
C3 H3A 0.9900
C3 H3B 0.9900
C4 O2 1.2043(16)
C4 O1 1.3478(15)
C4 C5 1.4925(18)
C5 H5A 0.9800
C5 H5B 0.9800
C5 H5C 0.9800
C6 C9 1.4940(17)
C6 C7 1.5112(18)
C7 C8 1.529(2)
C7 H7A 0.9900
C7 H7B 0.9900
C8 H8A 0.9800
C8 H8B 0.9800
C8 H8C 0.9800
C9 C14 1.3979(18)
C9 C10 1.3987(18)
C10 C11 1.3824(18)
C10 H10 0.9500
C11 C12 1.3934(19)
C11 H11 0.9500
C12 C13 1.3952(19)
C12 C15 1.4445(18)
C13 C14 1.3826(18)
C13 H13 0.9500
C14 H14 0.9500
C15 N1 1.1471(18)
